data_4021833
loop_
_publ_author_name
'Nicola Giubellina'
'Sven Mangelinckx'
'Karl W. T\"ornroos'
'Norbert De Kimpe'

_publ_section_title
;
 Synthesis of 2-Chloro-2-imidoylaziridines via Aza-Darzens-type
 Reaction of 3,3-Dichloro-1-azaallylic Anions
 and N-(Arylsulfonyl)imines
;
_journal_name_full 'Journal of Organic Chemistry'
_journal_page_first 5881
_journal_page_last 5887
_journal_paper_doi 10.1021/jo060241a
_journal_volume 71
_journal_year 2006
_chemical_formula_moiety 'C24 H24 Cl2 N2 O2 S'
_chemical_formula_sum 'C24 H24 Cl2 N2 O2 S'
_chemical_formula_weight 475.41
_chemical_name_systematic
; 
Syn-N-[(cis-1-benzenesulfonyl-2-chloro-3-(4-chlorophenyl)
aziridin-2-yl)phenylmethyl]isopropylamine
;
_space_group_IT_number 14
_symmetry_cell_setting monoclinic
_symmetry_space_group_name_Hall '-P 2yn'
_symmetry_space_group_name_H-M 'P 1 21/n 1'
_atom_sites_solution_hydrogens geom
_atom_sites_solution_primary direct
_atom_sites_solution_secondary difmap
_audit_creation_method 'KWT manual based on SHELXL-97'
_cell_angle_alpha 90.00
_cell_angle_beta 116.0520(10)
_cell_angle_gamma 90.00
_cell_formula_units_Z 4
_cell_length_a 13.9628(5)
_cell_length_b 11.9516(4)
_cell_length_c 15.2533(5)
_cell_measurement_reflns_used 14646
_cell_measurement_temperature 153(2)
_cell_measurement_theta_max 30.062
_cell_measurement_theta_min 2.261
_cell_volume 2286.81(13)
_computing_cell_refinement 'SAINT, V6.45A (Bruker AXS, 2003)'
_computing_data_collection 'SMART, V5.054 (Bruker AXS, 1999)'
_computing_data_reduction SAINT
_computing_molecular_graphics 'SHELXTL (Bruker AXS, 2003)'
_computing_publication_material SHELXTL
_computing_structure_refinement 'SHELXL-97 (Sheldrick, 1997)'
_computing_structure_solution 'SHELXS-97 (Sheldrick, 1990)'
_diffrn_ambient_temperature 153(2)
_diffrn_measured_fraction_theta_full 1.000
_diffrn_measured_fraction_theta_max 1.000
_diffrn_measurement_device_type 'Bruker-AXS SMART 2K CCD'
_diffrn_measurement_method 'omega scan'
_diffrn_radiation_monochromator graphite
_diffrn_radiation_source 'normal-focus sealed tube'
_diffrn_radiation_type MoK\a
_diffrn_radiation_wavelength 0.71073
_diffrn_reflns_av_R_equivalents 0.0189
_diffrn_reflns_av_sigmaI/netI 0.0123
_diffrn_reflns_limit_h_max 19
_diffrn_reflns_limit_h_min -19
_diffrn_reflns_limit_k_max 16
_diffrn_reflns_limit_k_min -16
_diffrn_reflns_limit_l_max 21
_diffrn_reflns_limit_l_min -21
_diffrn_reflns_number 37813
_diffrn_reflns_theta_full 30.06
_diffrn_reflns_theta_max 30.06
_diffrn_reflns_theta_min 2.26
_diffrn_standards_decay_% 0
_diffrn_standards_interval_time '30 hours'
_diffrn_standards_number 791
_exptl_absorpt_coefficient_mu 0.399
_exptl_absorpt_correction_T_max 0.92652
_exptl_absorpt_correction_T_min 0.81091
_exptl_absorpt_correction_type numerical
_exptl_absorpt_process_details
;
FACE     0.00 -1.00  1.00     0.106 
FACE     0.00  1.00 -1.00     0.106 
FACE     0.00  1.00  1.00     0.125 
FACE     0.00 -1.00 -1.00     0.125 
FACE    -1.00  1.00  0.00     0.290 
FACE    -1.00  0.00 -1.00     0.220 
FACE    -1.00 -1.00  0.00     0.300 
FACE    -2.00 -1.00  5.00     0.210 
FACE     2.00 -1.00 -1.00     0.290 

Bruker AXS (2003). SHELXTL. Version 6.14. 
Bruker AXS Inc., Madison, Wisconsin, USA. 
;
_exptl_crystal_colour colourless
_exptl_crystal_density_diffrn 1.381
_exptl_crystal_density_method 'not measured'
_exptl_crystal_description 'Complex prism'
_exptl_crystal_F_000 992
_exptl_crystal_size_max 0.65
_exptl_crystal_size_mid 0.25
_exptl_crystal_size_min 0.21
_refine_diff_density_max 0.338
_refine_diff_density_min -0.344
_refine_diff_density_rms 0.046
_refine_ls_extinction_method none
_refine_ls_goodness_of_fit_ref 1.036
_refine_ls_hydrogen_treatment mixed
_refine_ls_matrix_type full
_refine_ls_number_parameters 285
_refine_ls_number_reflns 6698
_refine_ls_number_restraints 0
_refine_ls_restrained_S_all 1.036
_refine_ls_R_factor_all 0.0334
_refine_ls_R_factor_gt 0.0296
_refine_ls_shift/su_max 0.001
_refine_ls_shift/su_mean 0.000
_refine_ls_structure_factor_coef Fsqd
_refine_ls_weighting_details 'calc w=1/[\s^2^(Fo^2^)+(0.0418P)^2^+0.7940P] where P=(Fo^2^+2Fc^2^)/3'
_refine_ls_weighting_scheme calc
_refine_ls_wR_factor_gt 0.0796
_refine_ls_wR_factor_ref 0.0829
_reflns_number_gt 6079
_reflns_number_total 6698
_reflns_threshold_expression I>2\s(I)
_cod_data_source_file jo060241asi20060206_041937.cif
_cod_depositor_comments
;
The following automatic conversions were performed:
'_symmetry_cell_setting' value 'Monoclinic' changed to 'monoclinic'
according to '/home/saulius/struct/CIF-dictionaries/cif_core.dic'
dictionary named 'cif_core.dic' version 2.4.1 from
2010-06-29.

'_exptl_absorpt_correction_type' value 'Numerical' changed to
'numerical' according to
'/home/saulius/struct/CIF-dictionaries/cif_core.dic' dictionary named
'cif_core.dic' version 2.4.1 from 2010-06-29.

Automatic conversion script
Id: cif_fix_enum 1527 2010-12-29 10:47:43Z saulius 
;
_cod_original_sg_symbol_H-M 'P 21/n'
_cod_database_code 4021833

loop_
_symmetry_equiv_pos_as_xyz
'x, y, z'
'-x+1/2, y+1/2, -z+1/2'
'-x, -y, -z'
'x-1/2, -y-1/2, z-1/2'

loop_
_atom_site_label
_atom_site_type_symbol
_atom_site_fract_x
_atom_site_fract_y
_atom_site_fract_z
_atom_site_U_iso_or_equiv
_atom_site_adp_type
_atom_site_occupancy
_atom_site_symmetry_multiplicity
_atom_site_calc_flag
_atom_site_refinement_flags
N1 N 0.33597(7) 0.92613(7) 0.12948(6) 0.02151(16) Uani 1 1 d .
C2 C 0.37885(8) 1.03923(8) 0.16159(7) 0.01987(17) Uani 1 1 d .
C3 C 0.41801(8) 0.96959(8) 0.10236(7) 0.02067(18) Uani 1 1 d .
H3 H 0.3902 0.9931 0.0326 0.025 Uiso 1 1 calc R
S4 S 0.21239(2) 0.89874(2) 0.044208(19) 0.02502(7) Uani 1 1 d .
O5 O 0.14390(7) 0.92010(7) 0.08986(7) 0.03473(19) Uani 1 1 d .
O6 O 0.19145(7) 0.95247(7) -0.04672(6) 0.0365(2) Uani 1 1 d .
C7 C 0.22270(8) 0.75403(8) 0.02989(7) 0.02305(19) Uani 1 1 d .
C8 C 0.21156(10) 0.68117(9) 0.09553(9) 0.0288(2) Uani 1 1 d .
H8 H 0.1997 0.7087 0.1483 0.035 Uiso 1 1 calc R
C9 C 0.21814(12) 0.56722(10) 0.08236(10) 0.0379(3) Uani 1 1 d .
H9 H 0.2115 0.5160 0.1270 0.045 Uiso 1 1 calc R
C10 C 0.23429(11) 0.52726(10) 0.00462(10) 0.0377(3) Uani 1 1 d .
H10 H 0.2379 0.4489 -0.0041 0.045 Uiso 1 1 calc R
C11 C 0.24521(12) 0.60119(11) -0.06037(10) 0.0385(3) Uani 1 1 d .
H11 H 0.2564 0.5735 -0.1135 0.046 Uiso 1 1 calc R
C12 C 0.23984(11) 0.71563(10) -0.04782(8) 0.0327(2) Uani 1 1 d .
H12 H 0.2478 0.7669 -0.0918 0.039 Uiso 1 1 calc R
Cl13 Cl 0.45837(2) 1.04669(2) 0.288433(17) 0.02646(6) Uani 1 1 d .
C14 C 0.31262(8) 1.14359(8) 0.11624(7) 0.02034(17) Uani 1 1 d .
H14 H 0.2716 1.1301 0.0445 0.024 Uiso 1 1 calc R
N15 N 0.23592(7) 1.16107(8) 0.15604(7) 0.02404(17) Uani 1 1 d .
H15 H 0.2040(12) 1.0968(13) 0.1554(10) 0.029 Uiso 1 1 d .
C16 C 0.15232(9) 1.24498(9) 0.10369(9) 0.0299(2) Uani 1 1 d .
H16 H 0.1864 1.3206 0.1180 0.036 Uiso 1 1 calc R
C17 C 0.09583(11) 1.23084(13) -0.00671(10) 0.0408(3) Uani 1 1 d .
H17A H 0.1478 1.2378 -0.0335 0.061 Uiso 1 1 calc R
H17B H 0.0411 1.2888 -0.0350 0.061 Uiso 1 1 calc R
H17C H 0.0623 1.1569 -0.0226 0.061 Uiso 1 1 calc R
C18 C 0.07238(11) 1.24032(15) 0.14626(11) 0.0446(3) Uani 1 1 d .
H18A H 0.1093 1.2530 0.2169 0.067 Uiso 1 1 calc R
H18B H 0.0381 1.1666 0.1334 0.067 Uiso 1 1 calc R
H18C H 0.0181 1.2983 0.1160 0.067 Uiso 1 1 calc R
C19 C 0.38350(8) 1.24520(8) 0.13006(7) 0.02213(18) Uani 1 1 d .
C20 C 0.40975(9) 1.31905(9) 0.20816(8) 0.0285(2) Uani 1 1 d .
H20 H 0.3843 1.3059 0.2557 0.034 Uiso 1 1 calc R
C21 C 0.47328(11) 1.41197(10) 0.21639(10) 0.0374(3) Uani 1 1 d .
H21 H 0.4910 1.4622 0.2695 0.045 Uiso 1 1 calc R
C22 C 0.51080(11) 1.43149(11) 0.14739(11) 0.0411(3) Uani 1 1 d .
H22 H 0.5538 1.4953 0.1532 0.049 Uiso 1 1 calc R
C23 C 0.48597(11) 1.35852(11) 0.07010(10) 0.0368(3) Uani 1 1 d .
H23 H 0.5122 1.3717 0.0231 0.044 Uiso 1 1 calc R
C24 C 0.42242(9) 1.26576(9) 0.06160(8) 0.0274(2) Uani 1 1 d .
H24 H 0.4053 1.2157 0.0084 0.033 Uiso 1 1 calc R
C25 C 0.52082(8) 0.90707(8) 0.14034(7) 0.02107(18) Uani 1 1 d .
C26 C 0.52630(9) 0.79607(9) 0.17021(8) 0.0259(2) Uani 1 1 d .
H26 H 0.4656 0.7615 0.1714 0.031 Uiso 1 1 calc R
C27 C 0.62015(9) 0.73578(9) 0.19826(8) 0.0275(2) Uani 1 1 d .
H27 H 0.6243 0.6605 0.2196 0.033 Uiso 1 1 calc R
C28 C 0.70773(9) 0.78624(9) 0.19488(8) 0.0255(2) Uani 1 1 d .
Cl29 Cl 0.82061(2) 0.70594(3) 0.22035(2) 0.03828(8) Uani 1 1 d .
C30 C 0.70536(8) 0.89742(9) 0.16802(7) 0.0249(2) Uani 1 1 d .
H30 H 0.7667 0.9319 0.1681 0.030 Uiso 1 1 calc R
C31 C 0.61108(8) 0.95748(8) 0.14090(7) 0.02256(19) Uani 1 1 d .
H31 H 0.6083 1.0338 0.1226 0.027 Uiso 1 1 calc R

loop_
_atom_site_aniso_label
_atom_site_aniso_U_11
_atom_site_aniso_U_22
_atom_site_aniso_U_33
_atom_site_aniso_U_23
_atom_site_aniso_U_13
_atom_site_aniso_U_12
N1 0.0217(4) 0.0188(4) 0.0230(4) -0.0007(3) 0.0089(3) -0.0035(3)
C2 0.0204(4) 0.0192(4) 0.0195(4) -0.0015(3) 0.0083(3) -0.0028(3)
C3 0.0235(4) 0.0184(4) 0.0212(4) -0.0006(3) 0.0107(4) -0.0016(3)
S4 0.02240(12) 0.01845(11) 0.02842(13) 0.00124(9) 0.00585(10) -0.00360(8)
O5 0.0256(4) 0.0247(4) 0.0539(5) -0.0052(4) 0.0174(4) -0.0033(3)
O6 0.0384(5) 0.0258(4) 0.0293(4) 0.0075(3) 0.0002(3) -0.0081(3)
C7 0.0216(4) 0.0199(4) 0.0243(4) -0.0001(3) 0.0071(4) -0.0035(3)
C8 0.0357(6) 0.0231(5) 0.0334(5) 0.0023(4) 0.0204(5) -0.0002(4)
C9 0.0531(8) 0.0229(5) 0.0473(7) 0.0063(5) 0.0311(6) 0.0020(5)
C10 0.0472(7) 0.0224(5) 0.0473(7) -0.0034(5) 0.0244(6) 0.0010(5)
C11 0.0512(8) 0.0336(6) 0.0361(6) -0.0081(5) 0.0240(6) -0.0030(5)
C12 0.0426(6) 0.0304(6) 0.0263(5) -0.0004(4) 0.0164(5) -0.0061(5)
Cl13 0.02795(12) 0.02835(13) 0.01971(11) -0.00196(8) 0.00738(9) 0.00021(9)
C14 0.0207(4) 0.0181(4) 0.0218(4) -0.0012(3) 0.0089(3) -0.0011(3)
N15 0.0227(4) 0.0220(4) 0.0293(4) -0.0010(3) 0.0132(3) 0.0003(3)
C16 0.0232(5) 0.0230(5) 0.0409(6) -0.0022(4) 0.0118(4) 0.0015(4)
C17 0.0313(6) 0.0517(8) 0.0380(6) 0.0133(6) 0.0138(5) 0.0108(5)
C18 0.0285(6) 0.0627(9) 0.0430(7) -0.0103(6) 0.0161(5) 0.0093(6)
C19 0.0217(4) 0.0176(4) 0.0243(4) -0.0006(3) 0.0076(4) -0.0011(3)
C20 0.0282(5) 0.0247(5) 0.0300(5) -0.0060(4) 0.0105(4) -0.0016(4)
C21 0.0382(6) 0.0245(5) 0.0408(6) -0.0112(5) 0.0094(5) -0.0066(5)
C22 0.0420(7) 0.0258(6) 0.0471(7) -0.0012(5) 0.0120(6) -0.0143(5)
C23 0.0398(6) 0.0320(6) 0.0375(6) 0.0035(5) 0.0159(5) -0.0119(5)
C24 0.0302(5) 0.0240(5) 0.0260(5) -0.0001(4) 0.0106(4) -0.0056(4)
C25 0.0245(4) 0.0190(4) 0.0206(4) -0.0013(3) 0.0108(4) -0.0006(3)
C26 0.0284(5) 0.0204(5) 0.0303(5) 0.0012(4) 0.0142(4) -0.0018(4)
C27 0.0317(5) 0.0190(4) 0.0302(5) 0.0017(4) 0.0121(4) 0.0006(4)
C28 0.0259(5) 0.0247(5) 0.0232(4) -0.0001(4) 0.0083(4) 0.0037(4)
Cl29 0.03061(14) 0.03533(15) 0.04580(17) 0.00627(12) 0.01394(12) 0.01089(11)
C30 0.0242(5) 0.0259(5) 0.0239(5) 0.0001(4) 0.0099(4) -0.0020(4)
C31 0.0267(5) 0.0189(4) 0.0224(4) -0.0004(3) 0.0110(4) -0.0017(3)

loop_
_atom_type_symbol
_atom_type_description
_atom_type_scat_dispersion_real
_atom_type_scat_dispersion_imag
_atom_type_scat_source
C C 0.0033 0.0016 'International Tables Vol C Tables 4.2.6.8 and 6.1.1.4'
H H 0.0000 0.0000 'International Tables Vol C Tables 4.2.6.8 and 6.1.1.4'
N N 0.0061 0.0033 'International Tables Vol C Tables 4.2.6.8 and 6.1.1.4'
O O 0.0106 0.0060 'International Tables Vol C Tables 4.2.6.8 and 6.1.1.4'
S S 0.1246 0.1234 'International Tables Vol C Tables 4.2.6.8 and 6.1.1.4'
Cl Cl 0.1484 0.1585 'International Tables Vol C Tables 4.2.6.8 and 6.1.1.4'

loop_
_geom_angle_atom_site_label_1
_geom_angle_atom_site_label_2
_geom_angle_atom_site_label_3
_geom_angle
C2 N1 C3 61.11(6)
C2 N1 S4 124.58(7)
C3 N1 S4 120.92(7)
N1 C2 C3 59.46(6)
N1 C2 C14 121.52(8)
C3 C2 C14 119.35(8)
N1 C2 Cl13 112.35(7)
C3 C2 Cl13 118.05(7)
C14 C2 Cl13 114.91(7)
N1 C3 C25 116.67(8)
N1 C3 C2 59.43(6)
C25 C3 C2 126.04(8)
N1 C3 H3 114.3
C25 C3 H3 114.3
C2 C3 H3 114.3
O5 S4 O6 119.57(6)
O5 S4 N1 105.53(5)
O6 S4 N1 111.45(5)
O5 S4 C7 110.16(5)
O6 S4 C7 108.24(5)
N1 S4 C7 100.15(5)
C8 C7 C12 121.72(10)
C8 C7 S4 119.16(8)
C12 C7 S4 119.11(8)
C9 C8 C7 118.49(11)
C9 C8 H8 120.8
C7 C8 H8 120.8
C10 C9 C8 120.60(11)
C10 C9 H9 119.7
C8 C9 H9 119.7
C9 C10 C11 120.20(11)
C9 C10 H10 119.9
C11 C10 H10 119.9
C10 C11 C12 120.01(12)
C10 C11 H11 120.0
C12 C11 H11 120.0
C7 C12 C11 118.97(11)
C7 C12 H12 120.5
C11 C12 H12 120.5
N15 C14 C19 112.31(8)
N15 C14 C2 109.74(8)
C19 C14 C2 111.21(8)
N15 C14 H14 107.8
C19 C14 H14 107.8
C2 C14 H14 107.8
C14 N15 C16 114.95(9)
C14 N15 H15 109.2(9)
C16 N15 H15 107.9(10)
N15 C16 C18 107.35(10)
N15 C16 C17 115.11(10)
C18 C16 C17 110.34(10)
N15 C16 H16 107.9
C18 C16 H16 107.9
C17 C16 H16 107.9
C16 C17 H17A 109.5
C16 C17 H17B 109.5
H17A C17 H17B 109.5
C16 C17 H17C 109.5
H17A C17 H17C 109.5
H17B C17 H17C 109.5
C16 C18 H18A 109.5
C16 C18 H18B 109.5
H18A C18 H18B 109.5
C16 C18 H18C 109.5
H18A C18 H18C 109.5
H18B C18 H18C 109.5
C24 C19 C20 119.01(10)
C24 C19 C14 118.72(9)
C20 C19 C14 122.26(9)
C21 C20 C19 119.96(11)
C21 C20 H20 120.0
C19 C20 H20 120.0
C22 C21 C20 120.27(11)
C22 C21 H21 119.9
C20 C21 H21 119.9
C23 C22 C21 120.30(11)
C23 C22 H22 119.9
C21 C22 H22 119.9
C22 C23 C24 119.56(12)
C22 C23 H23 120.2
C24 C23 H23 120.2
C23 C24 C19 120.90(11)
C23 C24 H24 119.6
C19 C24 H24 119.6
C31 C25 C26 119.32(10)
C31 C25 C3 119.96(9)
C26 C25 C3 120.61(9)
C27 C26 C25 120.24(10)
C27 C26 H26 119.9
C25 C26 H26 119.9
C28 C27 C26 119.48(10)
C28 C27 H27 120.3
C26 C27 H27 120.3
C27 C28 C30 121.44(10)
C27 C28 Cl29 118.71(8)
C30 C28 Cl29 119.80(9)
C28 C30 C31 118.57(10)
C28 C30 H30 120.7
C31 C30 H30 120.7
C30 C31 C25 120.87(9)
C30 C31 H31 119.6
C25 C31 H31 119.6

loop_
_geom_bond_atom_site_label_1
_geom_bond_atom_site_label_2
_geom_bond_distance
N1 C2 1.4724(12)
N1 C3 1.4729(12)
N1 S4 1.6748(9)
C2 C3 1.4974(13)
C2 C14 1.5256(14)
C2 Cl13 1.7599(10)
C3 C25 1.4913(14)
C3 H3 1.0000
S4 O5 1.4316(9)
S4 O6 1.4371(9)
S4 C7 1.7570(11)
C7 C8 1.3863(14)
C7 C12 1.3864(15)
C8 C9 1.3856(16)
C8 H8 0.9500
C9 C10 1.3855(18)
C9 H9 0.9500
C10 C11 1.3855(19)
C10 H10 0.9500
C11 C12 1.3877(17)
C11 H11 0.9500
C12 H12 0.9500
C14 N15 1.4597(13)
C14 C19 1.5216(13)
C14 H14 1.0000
N15 C16 1.4789(14)
N15 H15 0.886(15)
C16 C18 1.5190(17)
C16 C17 1.5231(18)
C16 H16 1.0000
C17 H17A 0.9800
C17 H17B 0.9800
C17 H17C 0.9800
C18 H18A 0.9800
C18 H18B 0.9800
C18 H18C 0.9800
C19 C24 1.3945(15)
C19 C20 1.3961(14)
C20 C21 1.3922(17)
C20 H20 0.9500
C21 C22 1.386(2)
C21 H21 0.9500
C22 C23 1.3826(19)
C22 H22 0.9500
C23 C24 1.3900(16)
C23 H23 0.9500
C24 H24 0.9500
C25 C31 1.3936(14)
C25 C26 1.3939(14)
C26 C27 1.3881(15)
C26 H26 0.9500
C27 C28 1.3845(16)
C27 H27 0.9500
C28 C30 1.3866(15)
C28 Cl29 1.7374(11)
C30 C31 1.3932(15)
C30 H30 0.9500
C31 H31 0.9500

loop_
_geom_torsion_atom_site_label_1
_geom_torsion_atom_site_label_2
_geom_torsion_atom_site_label_3
_geom_torsion_atom_site_label_4
_geom_torsion
S4 N1 C2 C3 -109.42(9)
C3 N1 C2 C14 107.80(10)
S4 N1 C2 C14 -1.62(13)
C3 N1 C2 Cl13 -110.35(8)
S4 N1 C2 Cl13 140.23(6)
C2 N1 C3 C25 117.90(10)
S4 N1 C3 C25 -126.94(8)
S4 N1 C3 C2 115.16(8)
C14 C2 C3 N1 -111.39(9)
Cl13 C2 C3 N1 100.71(8)
N1 C2 C3 C25 -102.41(10)
C14 C2 C3 C25 146.20(9)
Cl13 C2 C3 C25 -1.70(13)
C2 N1 S4 O5 -74.15(9)
C3 N1 S4 O5 -148.43(8)
C2 N1 S4 O6 57.11(9)
C3 N1 S4 O6 -17.16(9)
C2 N1 S4 C7 171.44(8)
C3 N1 S4 C7 97.16(8)
O5 S4 C7 C8 -28.84(10)
O6 S4 C7 C8 -161.26(9)
N1 S4 C7 C8 81.99(9)
O5 S4 C7 C12 149.99(9)
O6 S4 C7 C12 17.58(11)
N1 S4 C7 C12 -99.18(9)
C12 C7 C8 C9 0.15(18)
S4 C7 C8 C9 178.95(10)
C7 C8 C9 C10 -0.7(2)
C8 C9 C10 C11 0.7(2)
C9 C10 C11 C12 -0.1(2)
C8 C7 C12 C11 0.44(18)
S4 C7 C12 C11 -178.36(10)
C10 C11 C12 C7 -0.5(2)
N1 C2 C14 N15 77.60(11)
C3 C2 C14 N15 147.78(9)
Cl13 C2 C14 N15 -63.35(9)
N1 C2 C14 C19 -157.52(8)
C3 C2 C14 C19 -87.34(10)
Cl13 C2 C14 C19 61.53(10)
C19 C14 N15 C16 67.91(11)
C2 C14 N15 C16 -167.84(8)
C14 N15 C16 C18 172.47(10)
C14 N15 C16 C17 49.20(13)
N15 C14 C19 C24 -149.95(10)
C2 C14 C19 C24 86.62(11)
N15 C14 C19 C20 29.27(13)
C2 C14 C19 C20 -94.16(11)
C24 C19 C20 C21 0.45(17)
C14 C19 C20 C21 -178.77(10)
C19 C20 C21 C22 -0.10(19)
C20 C21 C22 C23 -0.4(2)
C21 C22 C23 C24 0.5(2)
C22 C23 C24 C19 -0.1(2)
C20 C19 C24 C23 -0.35(17)
C14 C19 C24 C23 178.90(11)
N1 C3 C25 C31 -162.76(9)
C2 C3 C25 C31 -92.54(12)
N1 C3 C25 C26 20.97(13)
C2 C3 C25 C26 91.19(13)
C31 C25 C26 C27 -1.34(16)
C3 C25 C26 C27 174.95(10)
C25 C26 C27 C28 -1.00(17)
C26 C27 C28 C30 2.80(17)
C26 C27 C28 Cl29 -174.63(8)
C27 C28 C30 C31 -2.17(16)
Cl29 C28 C30 C31 175.23(8)
C28 C30 C31 C25 -0.24(15)
C26 C25 C31 C30 1.97(15)
C3 C25 C31 C30 -174.35(9)
